data_7000579
loop_
_publ_author_name
'Ritchie, Chris'
'Boyd, Thomas'
'Long, De-Liang'
'Ditzel, Evert'
'Cronin, Leroy'

_publ_section_title
;
 Grafting ligands to direct the self-assembly of Co/Ni2+ substituted
 polyoxometalate clusters
;
_journal_coden_ASTM DTARAF
_journal_issue 9
_journal_name_full 'Dalton Transactions'
_journal_page_first 1587
_journal_page_last 1592
_journal_paper_doi 10.1039/b814076f
_journal_year 2009
_chemical_formula_sum 'C144 H553 Co27 N36 Na18 O467 P15 W81'
_chemical_formula_weight 27624.55
_space_group_IT_number 176
_symmetry_cell_setting hexagonal
_symmetry_space_group_name_Hall '-P 6c'
_symmetry_space_group_name_H-M 'P 63/m'
_atom_sites_solution_hydrogens geom
_atom_sites_solution_primary direct
_atom_sites_solution_secondary difmap
_audit_creation_method SHELXL-97
_cell_angle_alpha 90.00
_cell_angle_beta 90.00
_cell_angle_gamma 120.00
_cell_formula_units_Z 2
_cell_length_a 34.7146(5)
_cell_length_b 34.7146(5)
_cell_length_c 31.5499(14)
_cell_measurement_temperature 100(2)
_cell_volume 32927.1(16)
_computing_cell_refinement 'Bruker Apex2'
_computing_data_collection 'Bruker Apex2'
_computing_data_reduction 'Bruker Apex2'
_computing_structure_refinement 'SHELXL-97 (Sheldrick, 1997)'
_computing_structure_solution 'SHELXS-97 (Sheldrick, 1997)'
_diffrn_ambient_temperature 100(2)
_diffrn_measured_fraction_theta_full 0.935
_diffrn_measured_fraction_theta_max 0.935
_diffrn_measurement_device_type 'Bruker Apex2'
_diffrn_measurement_method '\w & \p scans'
_diffrn_radiation_monochromator graphite
_diffrn_radiation_source 'fine-focus sealed tube'
_diffrn_radiation_type MoK\a
_diffrn_radiation_wavelength 0.71073
_diffrn_reflns_av_R_equivalents 0.0870
_diffrn_reflns_av_sigmaI/netI 0.0814
_diffrn_reflns_limit_h_max 32
_diffrn_reflns_limit_h_min -33
_diffrn_reflns_limit_k_max 33
_diffrn_reflns_limit_k_min -33
_diffrn_reflns_limit_l_max 30
_diffrn_reflns_limit_l_min -23
_diffrn_reflns_number 50661
_diffrn_reflns_theta_full 20.00
_diffrn_reflns_theta_max 20.00
_diffrn_reflns_theta_min 1.74
_diffrn_standards_decay_% 0
_exptl_absorpt_coefficient_mu 14.887
_exptl_absorpt_correction_T_max 0.3822
_exptl_absorpt_correction_T_min 0.0945
_exptl_absorpt_correction_type empirical
_exptl_absorpt_process_details SADABS
_exptl_crystal_colour red
_exptl_crystal_density_diffrn 2.786
_exptl_crystal_density_meas ?
_exptl_crystal_density_method 'not measured'
_exptl_crystal_description block
_exptl_crystal_F_000 25102
_exptl_crystal_size_max 0.30
_exptl_crystal_size_mid 0.20
_exptl_crystal_size_min 0.08
_refine_diff_density_max 3.11
_refine_diff_density_min -1.93
_refine_diff_density_rms 0.40
_refine_ls_extinction_coef none
_refine_ls_extinction_method none
_refine_ls_goodness_of_fit_ref 1.038
_refine_ls_hydrogen_treatment none
_refine_ls_matrix_type full
_refine_ls_number_parameters 624
_refine_ls_number_reflns 9830
_refine_ls_number_restraints 7
_refine_ls_restrained_S_all 1.038
_refine_ls_R_factor_all 0.1770
_refine_ls_R_factor_gt 0.1181
_refine_ls_shift/su_max 0.007
_refine_ls_shift/su_mean 0.000
_refine_ls_structure_factor_coef Fsqd
_refine_ls_weighting_details 'calc w=1/[\s^2^(Fo^2^)+(0.1435P)^2^+5545.7017P] where P=(Fo^2^+2Fc^2^)/3'
_refine_ls_weighting_scheme calc
_refine_ls_wR_factor_gt 0.2853
_refine_ls_wR_factor_ref 0.3587
_reflns_number_gt 5756
_reflns_number_total 9830
_reflns_threshold_expression >2sigma(I)
_cod_data_source_file B814076f.txt
_cod_data_source_block cr4-48bco9
_cod_depositor_comments
;
The following automatic conversions were performed:
'_symmetry_cell_setting' value 'Hexagonal' changed to 'hexagonal'
according to '/home/saulius/struct/CIF-dictionaries/cif_core.dic'
dictionary named 'cif_core.dic' version 2.4.1 from 2010-06-29.

Automatic conversion script
Id: cif_fix_enum 1527 2010-12-29 10:47:43Z saulius 

The following automatic conversions were performed:

'_exptl_crystal_density_meas' value 'none' was changed to '?' - the
value is perceived as not measured.

Automatic conversion script
Id: cif_fix_values 3008 2015-01-20 13:52:24Z robertas 
;
_cod_original_cell_volume 32927.0(16)
_cod_original_sg_symbol_H-M P63/m
_cod_database_code 7000579

loop_
_symmetry_equiv_pos_as_xyz
'x, y, z'
'-y, x-y, z'
'-x+y, -x, z'
'-x, -y, z+1/2'
'y, -x+y, z+1/2'
'x-y, x, z+1/2'
'-x, -y, -z'
'y, -x+y, -z'
'x-y, x, -z'
'x, y, -z-1/2'
'-y, x-y, -z-1/2'
'-x+y, -x, -z-1/2'

loop_
_atom_site_label
_atom_site_type_symbol
_atom_site_fract_x
_atom_site_fract_y
_atom_site_fract_z
_atom_site_U_iso_or_equiv
_atom_site_adp_type
_atom_site_occupancy
_atom_site_symmetry_multiplicity
_atom_site_calc_flag
_atom_site_refinement_flags
_atom_site_disorder_assembly
_atom_site_disorder_group
W1 W 0.55035(4) 0.13961(4) 0.53955(5) 0.0717(5) Uani 1 1 d . . .
W2 W 0.44009(4) 0.23326(4) 0.53706(5) 0.0783(5) Uani 1 1 d . . .
W3 W 0.43816(4) 0.23238(5) 0.42727(6) 0.0923(6) Uani 1 1 d . . .
W4 W 0.54908(4) 0.13918(4) 0.42202(5) 0.0854(5) Uani 1 1 d . . .
W5 W 0.43415(4) 0.08372(4) 0.54158(6) 0.0840(6) Uani 1 1 d . . .
W6 W 0.49721(4) 0.18466(4) 0.59564(5) 0.0700(5) Uani 1 1 d . . .
W7 W 0.43330(5) 0.08276(5) 0.42206(6) 0.0992(6) Uani 1 1 d . . .
W8 W 0.49355(5) 0.18267(5) 0.36726(6) 0.0959(6) Uani 1 1 d . . .
W9 W 0.37563(4) 0.13268(5) 0.48188(6) 0.0947(6) Uani 1 1 d . . .
W10 W 0.21903(4) 0.05779(4) 0.69494(5) 0.0807(5) Uani 1 1 d . . .
W11 W 0.14485(5) 0.18617(4) 0.69141(6) 0.0913(6) Uani 1 1 d . . .
W12 W 0.25765(5) 0.22012(5) 0.69015(6) 0.0936(6) Uani 1 1 d . . .
W13 W 0.18047(5) 0.12421(4) 0.63627(6) 0.0871(6) Uani 1 1 d . . .
W14 W 0.29736(6) 0.15312(7) 0.7500 0.0895(8) Uani 1 2 d S . .
Co1 Co 0.61148(12) 0.24499(12) 0.48024(14) 0.0668(15) Uani 1 1 d . . .
Co2 Co 0.56096(11) 0.28572(12) 0.53240(15) 0.0648(14) Uani 1 1 d . . .
Co3 Co 0.55954(13) 0.28498(13) 0.42956(15) 0.0750(16) Uani 1 1 d . . .
Co4 Co 0.01648(17) -0.06813(18) 0.7500 0.081(2) Uani 1 2 d S . .
Co5 Co 0.10283(13) 0.02791(13) 0.69825(16) 0.0793(16) Uani 1 1 d . . .
Na1 Na 0.6780(13) 0.4031(14) 0.6438(15) 0.110(14) Uiso 0.33 1 d P . 1
Na1' Na 0.6667 0.3333 0.6569(13) 0.025(10) Uiso 0.33 3 d SP A 2
Na2 Na 0.4304(6) 0.3124(6) 0.6116(7) 0.110(6) Uiso 0.75 1 d P . .
Na3 Na 0.609(2) 0.097(3) 0.635(3) 0.12(3) Uiso 0.20 1 d P . .
Na4 Na 0.6037(8) 0.2691(9) 0.3227(10) 0.071(8) Uiso 0.40 1 d P . .
Na5 Na 0.2129(19) -0.0339(19) 0.648(2) 0.049(17) Uiso 0.15 1 d P . .
Na6 Na 0.243(3) -0.084(3) 0.712(3) 0.09(3) Uiso 0.15 1 d P . .
Na7 Na 0.315(2) 0.304(2) 0.558(2) 0.06(2) Uiso 0.15 1 d P . .
P1 P 0.4974(2) 0.1883(2) 0.4830(3) 0.058(3) Uani 1 1 d . . .
P2 P 0.6667 0.3333 0.4174(5) 0.064(4) Uani 1 3 d S . .
P3 P 0.6667 0.3333 0.5435(5) 0.058(4) Uani 1 3 d S . .
P4 P 0.1782(3) 0.1204(3) 0.7500 0.057(4) Uani 1 2 d S . .
P5 P 0.0000 0.0000 0.6896(5) 0.079(5) Uani 1 3 d S . .
O1 O 0.4943(6) 0.1889(6) 0.6537(7) 0.078(6) Uiso 1 1 d . . .
O2 O 0.4957(5) 0.2731(5) 0.5357(6) 0.061(5) Uiso 1 1 d . . .
O3 O 0.5415(6) 0.2391(6) 0.5777(6) 0.069(6) Uiso 1 1 d . . .
O4 O 0.5815(6) 0.1168(6) 0.5591(6) 0.074(6) Uiso 1 1 d . . .
O5 O 0.5412(6) 0.2328(6) 0.4791(6) 0.068(6) Uiso 1 1 d . . .
O6 O 0.5911(5) 0.1964(5) 0.4346(6) 0.062(5) Uiso 1 1 d . . .
O7 O 0.4530(5) 0.1969(5) 0.5747(6) 0.061(5) Uiso 1 1 d . . .
O8 O 0.5786(6) 0.3388(6) 0.5793(7) 0.078(6) Uiso 1 1 d . . .
O9 O 0.5439(6) 0.1232(7) 0.4829(7) 0.084(7) Uiso 1 1 d . . .
O10 O 0.4959(7) 0.2711(7) 0.4299(8) 0.098(7) Uiso 1 1 d . . .
O11 O 0.4575(6) 0.1948(6) 0.4791(6) 0.070(6) Uiso 1 1 d . . .
O12 O 0.5337(6) 0.1549(7) 0.3713(7) 0.088(7) Uiso 1 1 d . . .
O13 O 0.3959(8) 0.0280(8) 0.4045(9) 0.118(9) Uiso 1 1 d . . .
O14 O 0.4256(6) 0.2477(6) 0.4850(6) 0.071(6) Uiso 1 1 d . . .
O15 O 0.4152(6) 0.2557(6) 0.5696(7) 0.082(6) Uiso 1 1 d . . .
O16 O 0.3980(6) 0.1071(6) 0.5237(7) 0.084(7) Uiso 1 1 d . . .
O17 O 0.3193(6) 0.0980(7) 0.4817(7) 0.089(7) Uiso 1 1 d . . .
O18 O 0.4454(6) 0.1176(6) 0.5881(7) 0.076(6) Uiso 1 1 d . . .
O19 O 0.3937(6) 0.1063(7) 0.4435(7) 0.088(7) Uiso 1 1 d . . .
O20 O 0.6742(6) 0.2481(6) 0.4806(6) 0.066(6) Uiso 1 1 d . . .
O21 O 0.5388(6) 0.2378(7) 0.3841(7) 0.091(7) Uiso 1 1 d . . .
O22 O 0.6240(6) 0.2937(6) 0.4349(7) 0.081(6) Uiso 1 1 d . . .
O23 O 0.4857(6) 0.0839(6) 0.4148(6) 0.074(6) Uiso 1 1 d . . .
O24 O 0.3850(5) 0.1756(6) 0.5242(6) 0.066(5) Uiso 1 1 d . . .
O25 O 0.4899(7) 0.1843(7) 0.3133(8) 0.098(8) Uiso 1 1 d . . .
O26 O 0.6219(5) 0.2914(6) 0.5254(6) 0.064(5) Uiso 1 1 d . . .
O27 O 0.5765(4) 0.3378(6) 0.3809(6) 0.091(7) Uiso 1 1 d D . .
O28 O 0.4139(6) 0.2545(6) 0.3931(6) 0.075(6) Uiso 1 1 d . . .
O29 O 0.3822(7) 0.1740(7) 0.4426(8) 0.097(7) Uiso 1 1 d . . .
O30 O 0.4469(7) 0.1205(7) 0.3741(7) 0.095(7) Uiso 1 1 d . . .
O31 O 0.4952(6) 0.1621(6) 0.4398(6) 0.072(6) Uiso 1 1 d . . .
O32 O 0.4972(5) 0.1613(6) 0.5222(6) 0.062(5) Uiso 1 1 d . . .
O33 O 0.4366(6) 0.0729(6) 0.4841(6) 0.065(6) Uiso 1 1 d . . .
O34 O 0.3976(6) 0.0310(7) 0.5619(7) 0.091(7) Uiso 1 1 d . . .
O35 O 0.6667 0.3333 0.5921(10) 0.063(9) Uiso 1 3 d S . 1
O36 O 0.6667 0.3333 0.3643(16) 0.130(17) Uiso 1 3 d S . .
O37 O 0.4482(6) 0.1945(6) 0.3901(7) 0.080(6) Uiso 1 1 d . . .
O38 O 0.4861(6) 0.0837(7) 0.5442(7) 0.090(7) Uiso 1 1 d . . .
O39 O 0.5905(5) 0.1947(5) 0.5234(6) 0.061(5) Uiso 1 1 d . . .
O40 O 0.5772(7) 0.1162(7) 0.4004(7) 0.096(7) Uiso 1 1 d . . .
O41 O 0.5338(6) 0.1567(6) 0.5921(6) 0.070(6) Uiso 1 1 d . . .
O42 O 0.0817(9) -0.0140(9) 0.7500 0.084(9) Uiso 1 2 d S . .
O43 O 0.2251(8) 0.0370(8) 0.7500 0.066(8) Uiso 1 2 d S . .
O44 O 0.1613(6) 0.0259(6) 0.6958(6) 0.067(6) Uiso 1 1 d . . .
O45 O 0.1814(6) 0.1198(6) 0.5829(7) 0.087(7) Uiso 1 1 d . . .
O46 O 0.2107(7) 0.2319(8) 0.6839(8) 0.110(8) Uiso 1 1 d . . .
O47 O 0.2572(8) 0.2348(9) 0.7500 0.078(9) Uiso 1 2 d S . .
O48 O 0.2332(7) 0.0289(7) 0.6601(8) 0.098(8) Uiso 1 1 d . . .
O49 O 0.1541(6) 0.1623(6) 0.6420(6) 0.074(6) Uiso 1 1 d . . .
O50 O 0.1324(8) 0.0742(8) 0.6527(8) 0.112(8) Uiso 1 1 d . . .
O51 O 0.0989(7) 0.1349(7) 0.7031(8) 0.098(7) Uiso 1 1 d . . .
O52 O 0.3013(8) 0.2684(8) 0.6699(9) 0.068(8) Uiso 0.70 1 d P . .
O53 O -0.0120(7) -0.0472(7) 0.7038(8) 0.095(7) Uiso 1 1 d . . .
O54 O 0.2173(7) 0.1005(7) 0.6578(8) 0.098(7) Uiso 1 1 d . . .
O55 O 0.1303(8) 0.0814(8) 0.7500 0.073(8) Uiso 1 2 d S . .
O56 O 0.0000 0.0000 0.6411(13) 0.102(13) Uiso 1 3 d S . .
O57 O 0.1868(6) 0.1509(6) 0.7079(7) 0.075(6) Uiso 1 1 d . . .
O58 O 0.2143(9) 0.1030(9) 0.7500 0.087(10) Uiso 1 2 d S . .
O59 O 0.2368(7) 0.1830(7) 0.6451(7) 0.095(7) Uiso 1 1 d . . .
O60 O 0.0736(7) -0.0262(7) 0.6531(8) 0.099(7) Uiso 1 1 d . . .
O61 O 0.1232(7) 0.2189(8) 0.6693(8) 0.108(8) Uiso 1 1 d . . .
O62 O 0.2859(6) 0.1872(6) 0.7081(7) 0.081(6) Uiso 1 1 d . . .
O63 O 0.2820(6) 0.1112(6) 0.7088(7) 0.077(6) Uiso 1 1 d . . .
O64 O 0.1557(11) 0.2050(11) 0.7500 0.110(12) Uiso 1 2 d S . .
O65 O 0.3560(9) 0.1808(9) 0.7500 0.083(9) Uiso 1 2 d S . .
O66 O 0.4587(11) 0.0734(12) 0.6611(12) 0.122(13) Uiso 0.70 1 d P . .
O67 O 0.1440(12) 0.9443(12) 0.7500 0.095(13) Uiso 0.80 2 d SP . .
O68 O 0.1399(16) -0.0348(16) 0.6045(18) 0.155(19) Uiso 0.60 1 d P . .
O69 O 0.4427(17) 0.3544(18) 0.5509(19) 0.19(2) Uiso 0.65 1 d P . .
O70 O 0.5137(13) 0.9349(13) 0.6774(14) 0.130(15) Uiso 0.65 1 d P . .
O71 O 0.455(3) 0.126(3) 0.7500 0.15(4) Uiso 0.40 2 d SP . .
O72 O 0.4335(18) 0.9268(18) 0.709(2) 0.14(2) Uiso 0.50 1 d P . .
O73 O 0.5791(16) 0.1522(17) 0.6621(18) 0.16(2) Uiso 0.60 1 d P . .
O74 O 0.368(2) 0.305(2) 0.615(2) 0.09(2) Uiso 0.30 1 d P . .
O75 O 0.415(3) 0.267(3) 0.678(3) 0.17(3) Uiso 0.40 1 d P . .
O76 O 0.5532(17) 0.0237(18) 0.634(2) 0.083(18) Uiso 0.35 1 d P . .
O77 O 0.231(2) 0.243(2) 0.561(2) 0.15(3) Uiso 0.45 1 d P . .
O78 O 0.5021(12) 0.3256(13) 0.6184(14) 0.070(13) Uiso 0.45 1 d P . .
O79 O 0.465(3) 0.236(3) 0.697(3) 0.12(3) Uiso 0.30 1 d P . .
O80 O 0.645(2) 0.085(2) 0.411(2) 0.09(2) Uiso 0.30 1 d P . .
O81 O 0.385(3) 0.976(3) 0.662(3) 0.14(3) Uiso 0.30 1 d P . .
O82 O 0.330(2) 0.312(2) 0.483(2) 0.10(2) Uiso 0.30 1 d P . .
O83 O 0.264(3) -0.015(3) 0.7500 0.19(4) Uiso 0.50 2 d SP . .
O84 O 0.238(2) 0.339(2) 0.660(2) 0.13(2) Uiso 0.40 1 d P . .
O85 O 0.217(2) 0.305(2) 0.7500 0.09(3) Uiso 0.40 2 d SP . .
O86 O 0.0000 0.0000 0.5000 0.11(4) Uiso 0.50 6 d SP . .
N1 N 0.5896(4) 0.3715(3) 0.2947(4) 0.115(15) Uiso 0.70 1 d PD . .
N2 N 0.4903(9) 0.0049(10) 0.5451(10) 0.113(11) Uiso 1 1 d . . .
N3 N 0.3382(9) 0.1152(9) 0.6406(10) 0.103(10) Uiso 1 1 d . . .
N4 N 0.3160(11) 0.1552(12) 0.5763(13) 0.108(13) Uiso 0.80 1 d P . .
C1 C 0.5381(5) 0.3350(6) 0.3562(6) 0.18(2) Uiso 1 1 d D . .
C2 C 0.5850(11) 0.3379(6) 0.2620(8) 0.13(2) Uiso 0.70 1 d PD . .
C3 C 0.5529(4) 0.3691(6) 0.3213(4) 0.107(16) Uiso 0.80 1 d PD . .
C4 C 0.6070(8) 0.4128(5) 0.2683(6) 0.18(2) Uiso 1 1 d D . .
C5 C 0.5120(13) 0.0247(13) 0.6248(14) 0.072(13) Uiso 0.70 1 d P . .
C6 C 0.4787(12) -0.0085(13) 0.5932(14) 0.117(14) Uiso 1 1 d . . .
C7 C 0.4560(12) -0.0230(12) 0.5136(13) 0.112(14) Uiso 1 1 d . . .
C8 C 0.5346(13) 0.0075(13) 0.5294(14) 0.118(14) Uiso 1 1 d . . .
C9 C 0.3651(14) 0.1674(15) 0.6370(16) 0.108(16) Uiso 0.80 1 d P . .
C10 C 0.3315(11) 0.1795(12) 0.6155(13) 0.090(12) Uiso 0.90 1 d P . .
C11 C 0.2909(13) 0.1136(13) 0.5841(14) 0.053(13) Uiso 0.60 1 d P . .
C12 C 0.3196(13) 0.0943(13) 0.6003(14) 0.071(13) Uiso 0.70 1 d P . .
C13 C 0.2849(14) 0.1708(15) 0.5512(16) 0.123(16) Uiso 0.90 1 d P . .
C14 C 0.3720(18) 0.1059(5) 0.6717(19) 0.21(4) Uiso 0.70 1 d PD . .
C15 C 0.356(2) 0.0582(7) 0.684(2) 0.18(3) Uiso 0.70 1 d PD . .
C16 C 0.298(3) 0.203(3) 0.517(3) 0.22(4) Uiso 0.70 1 d P . .

loop_
_atom_site_aniso_label
_atom_site_aniso_U_11
_atom_site_aniso_U_22
_atom_site_aniso_U_33
_atom_site_aniso_U_23
_atom_site_aniso_U_13
_atom_site_aniso_U_12
W1 0.0544(6) 0.0471(6) 0.1077(12) -0.0029(7) 0.0043(7) 0.0210(5)
W2 0.0551(6) 0.0719(7) 0.1117(12) -0.0055(7) -0.0005(7) 0.0347(5)
W3 0.0688(7) 0.0962(9) 0.1125(13) -0.0119(9) -0.0257(8) 0.0418(6)
W4 0.0680(7) 0.0662(7) 0.1127(12) -0.0292(8) -0.0006(8) 0.0265(6)
W5 0.0578(7) 0.0562(7) 0.1245(13) -0.0043(8) 0.0102(8) 0.0183(6)
W6 0.0569(6) 0.0570(6) 0.0928(11) 0.0017(7) 0.0076(7) 0.0260(5)
W7 0.0694(8) 0.0772(8) 0.1316(14) -0.0389(9) -0.0147(9) 0.0219(7)
W8 0.0842(9) 0.0982(10) 0.0902(12) -0.0280(9) -0.0202(8) 0.0344(7)
W9 0.0513(7) 0.0805(9) 0.1394(15) -0.0208(9) -0.0122(8) 0.0233(6)
W10 0.0571(7) 0.0661(7) 0.1191(13) 0.0004(7) 0.0088(7) 0.0310(5)
W11 0.0684(7) 0.0532(7) 0.1489(15) 0.0095(8) -0.0037(9) 0.0277(6)
W12 0.0660(8) 0.0578(7) 0.1487(16) 0.0126(8) 0.0098(9) 0.0247(6)
W13 0.0782(8) 0.0663(7) 0.1138(13) 0.0099(8) 0.0040(8) 0.0339(6)
W14 0.0565(9) 0.0714(11) 0.137(2) 0.000 0.000 0.0291(8)
Co1 0.0482(19) 0.0496(19) 0.097(3) -0.007(2) 0.001(2) 0.0199(15)
Co2 0.0511(18) 0.0480(19) 0.095(3) 0.001(2) 0.000(2) 0.0242(15)
Co3 0.068(2) 0.066(2) 0.084(3) -0.005(2) -0.009(2) 0.0281(18)
Co4 0.055(3) 0.050(3) 0.137(6) 0.000 0.000 0.026(2)
Co5 0.067(2) 0.062(2) 0.111(4) -0.006(2) -0.012(2) 0.0336(17)
P1 0.043(3) 0.057(4) 0.070(6) -0.008(4) -0.004(4) 0.024(3)
P2 0.063(5) 0.063(5) 0.068(10) 0.000 0.000 0.031(3)
P3 0.049(5) 0.049(5) 0.076(10) 0.000 0.000 0.025(2)
P4 0.024(4) 0.049(5) 0.099(9) 0.000 0.000 0.020(4)
P5 0.063(6) 0.063(6) 0.111(13) 0.000 0.000 0.032(3)

loop_
_atom_type_symbol
_atom_type_description
_atom_type_scat_dispersion_real
_atom_type_scat_dispersion_imag
_atom_type_scat_source
W W -0.8490 6.8722 'International Tables Vol C Tables 4.2.6.8 and 6.1.1.4'
Co Co 0.3494 0.9721 'International Tables Vol C Tables 4.2.6.8 and 6.1.1.4'
Na Na 0.0362 0.0249 'International Tables Vol C Tables 4.2.6.8 and 6.1.1.4'
P P 0.1023 0.0942 'International Tables Vol C Tables 4.2.6.8 and 6.1.1.4'
O O 0.0106 0.0060 'International Tables Vol C Tables 4.2.6.8 and 6.1.1.4'
N N 0.0061 0.0033 'International Tables Vol C Tables 4.2.6.8 and 6.1.1.4'
C C 0.0033 0.0016 'International Tables Vol C Tables 4.2.6.8 and 6.1.1.4'
H H 0.0000 0.0000 'International Tables Vol C Tables 4.2.6.8 and 6.1.1.4'

loop_
_geom_angle_atom_site_label_1
_geom_angle_atom_site_label_2
_geom_angle_atom_site_label_3
_geom_angle
_geom_angle_site_symmetry_1
_geom_angle_site_symmetry_3
_geom_angle_publ_flag
O4 W1 O39 104.9(8) . . ?
O4 W1 O9 102.1(10) . . ?
O39 W1 O9 87.9(8) . . ?
O4 W1 O41 100.5(9) . . ?
O39 W1 O41 96.2(8) . . ?
O9 W1 O41 155.2(9) . . ?
O4 W1 O38 99.7(9) . . ?
O39 W1 O38 155.0(9) . . ?
O9 W1 O38 82.8(8) . . ?
O41 W1 O38 83.3(8) . . ?
O4 W1 O32 169.0(7) . . ?
O39 W1 O32 84.8(7) . . ?
O9 W1 O32 83.2(9) . . ?
O41 W1 O32 72.9(8) . . ?
O38 W1 O32 71.1(8) . . ?
O2 W2 O15 105.1(8) . . ?
O2 W2 O14 96.1(8) . . ?
O15 W2 O14 97.9(10) . . ?
O2 W2 O7 90.4(8) . . ?
O15 W2 O7 104.7(9) . . ?
O14 W2 O7 153.9(8) . . ?
O2 W2 O24 157.6(9) . . ?
O15 W2 O24 97.3(8) . . ?
O14 W2 O24 80.7(7) . . ?
O7 W2 O24 83.6(7) . . ?
O2 W2 O11 86.5(7) . . ?
O15 W2 O11 164.8(8) . . ?
O14 W2 O11 70.7(8) . . ?
O7 W2 O11 84.6(7) . . ?
O24 W2 O11 71.5(7) . . ?
O28 W3 O10 107.7(10) . . ?
O28 W3 O37 102.4(10) . . ?
O10 W3 O37 91.3(10) . . ?
O28 W3 O14 103.0(9) . . ?
O10 W3 O14 94.0(9) . . ?
O37 W3 O14 151.0(9) . . ?
O28 W3 O29 98.7(9) . . ?
O10 W3 O29 153.6(11) . . ?
O37 W3 O29 82.8(9) . . ?
O14 W3 O29 79.8(8) . . ?
O28 W3 O11 169.3(7) . . ?
O10 W3 O11 82.1(9) . . ?
O37 W3 O11 81.3(8) . . ?
O14 W3 O11 71.4(8) . . ?
O29 W3 O11 71.6(8) . . ?
O40 W4 O6 105.4(9) . . ?
O40 W4 O12 96.4(11) . . ?
O6 W4 O12 93.3(8) . . ?
O40 W4 O9 104.6(11) . . ?
O6 W4 O9 90.3(8) . . ?
O12 W4 O9 156.9(10) . . ?
O40 W4 O23 96.6(9) . . ?
O6 W4 O23 157.8(9) . . ?
O12 W4 O23 81.3(8) . . ?
O9 W4 O23 86.7(7) . . ?
O40 W4 O31 165.9(8) . . ?
O6 W4 O31 85.5(7) . . ?
O12 W4 O31 73.8(9) . . ?
O9 W4 O31 83.8(9) . . ?
O23 W4 O31 72.3(7) . . ?
O34 W5 O18 101.1(10) . . ?
O34 W5 O38 100.7(10) . . ?
O18 W5 O38 94.1(10) . . ?
O34 W5 O33 103.2(9) . . ?
O18 W5 O33 155.6(8) . . ?
O38 W5 O33 84.2(9) . . ?
O34 W5 O16 105.6(10) . . ?
O18 W5 O16 86.3(10) . . ?
O38 W5 O16 153.1(9) . . ?
O33 W5 O16 84.5(9) . . ?
O3 W6 O1 106.1(8) . . ?
O3 W6 O7 91.0(8) . . ?
O1 W6 O7 104.1(9) . . ?
O3 W6 O41 94.4(8) . . ?
O1 W6 O41 99.9(9) . . ?
O7 W6 O41 152.9(8) . . ?
O3 W6 O18 155.4(8) . . ?
O1 W6 O18 98.5(8) . . ?
O7 W6 O18 82.6(8) . . ?
O41 W6 O18 81.6(8) . . ?
O3 W6 O32 84.8(7) . . ?
O1 W6 O32 166.6(8) . . ?
O7 W6 O32 83.1(7) . . ?
O41 W6 O32 71.0(8) . . ?
O18 W6 O32 70.9(7) . . ?
O3 W6 Na1 45.2(10) . 2_655 ?
O1 W6 Na1 65.3(9) . 2_655 ?
O7 W6 Na1 118.6(8) . 2_655 ?
O41 W6 Na1 82.9(8) . 2_655 ?
O18 W6 Na1 155.2(10) . 2_655 ?
O32 W6 Na1 121.4(8) . 2_655 ?
O13 W7 O23 100.0(11) . . ?
O13 W7 O30 106.7(11) . . ?
O23 W7 O30 89.0(10) . . ?
O13 W7 O33 101.3(10) . . ?
O23 W7 O33 89.1(9) . . ?
O30 W7 O33 151.9(8) . . ?
O13 W7 O19 104.8(11) . . ?
O23 W7 O19 154.8(8) . . ?
O30 W7 O19 88.4(10) . . ?
O33 W7 O19 81.5(9) . . ?
O25 W8 O21 107.0(10) . . ?
O25 W8 O37 106.3(11) . . ?
O21 W8 O37 91.9(9) . . ?
O25 W8 O30 96.4(9) . . ?
O21 W8 O30 156.5(10) . . ?
O37 W8 O30 83.2(9) . . ?
O25 W8 O12 98.9(11) . . ?
O21 W8 O12 92.5(9) . . ?
O37 W8 O12 151.9(9) . . ?
O30 W8 O12 81.8(9) . . ?
O25 W8 O31 165.7(10) . . ?
O21 W8 O31 84.2(8) . . ?
O37 W8 O31 81.6(8) . . ?
O30 W8 O31 72.3(8) . . ?
O12 W8 O31 71.3(8) . . ?
O17 W9 O19 101.9(10) . . ?
O17 W9 O29 101.6(10) . . ?
O19 W9 O29 90.3(11) . . ?
O17 W9 O24 104.0(9) . . ?
O19 W9 O24 154.0(8) . . ?
O29 W9 O24 87.4(10) . . ?
O17 W9 O16 104.8(9) . . ?
O19 W9 O16 84.6(10) . . ?
O29 W9 O16 153.6(8) . . ?
O24 W9 O16 86.0(9) . . ?
O48 W10 O44 102.3(9) . . ?
O48 W10 O54 101.0(11) . . ?
O44 W10 O54 91.7(9) . . ?
O48 W10 O43 103.8(12) . . ?
O44 W10 O43 93.2(9) . . ?
O54 W10 O43 153.0(10) . . ?
O48 W10 O63 100.0(9) . . ?
O44 W10 O63 157.6(9) . . ?
O54 W10 O63 82.2(8) . . ?
O43 W10 O63 83.2(9) . . ?
O48 W10 O58 167.9(10) . . ?
O44 W10 O58 88.4(9) . . ?
O54 W10 O58 84.1(9) . . ?
O43 W10 O58 69.5(10) . . ?
O63 W10 O58 69.6(9) . . ?
O48 W10 Na5 23.4(12) . . ?
O44 W10 Na5 84.2(12) . . ?
O54 W10 Na5 116.4(13) . . ?
O43 W10 Na5 90.5(14) . . ?
O63 W10 Na5 117.9(12) . . ?
O58 W10 Na5 158.2(12) . . ?
O51 W11 O61 105.8(11) . . ?
O51 W11 O49 89.8(10) . . ?
O61 W11 O49 100.2(11) . . ?
O51 W11 O64 93.9(12) . . ?
O61 W11 O64 103.3(15) . . ?
O49 W11 O64 154.2(14) . . ?
O51 W11 O46 156.8(12) . . ?
O61 W11 O46 97.1(10) . . ?
O49 W11 O46 82.8(9) . . ?
O64 W11 O46 83.9(11) . . ?
O51 W11 O57 84.9(10) . . ?
O61 W11 O57 166.2(9) . . ?
O49 W11 O57 70.6(8) . . ?
O64 W11 O57 84.3(13) . . ?
O46 W11 O57 72.0(9) . . ?
O52 W12 O59 104.2(11) . . ?
O52 W12 O46 100.7(12) . . ?
O59 W12 O46 89.6(11) . . ?
O52 W12 O62 103.0(11) . . ?
O59 W12 O62 87.0(10) . . ?
O46 W12 O62 156.1(9) . . ?
O52 W12 O47 102.8(11) . . ?
O59 W12 O47 153.0(9) . . ?
O46 W12 O47 85.6(12) . . ?
O62 W12 O47 86.7(12) . . ?
O52 W12 O57 169.5(11) . . ?
O59 W12 O57 68.9(8) . . ?
O46 W12 O57 71.9(9) . . ?
O62 W12 O57 84.9(7) . . ?
O47 W12 O57 84.4(8) . . ?
O45 W13 O50 104.6(10) . . ?
O45 W13 O54 105.2(11) . . ?
O50 W13 O54 88.8(11) . . ?
O45 W13 O49 100.9(10) . . ?
O50 W13 O49 96.0(11) . . ?
O54 W13 O49 151.3(9) . . ?
O45 W13 O59 100.1(9) . . ?
O50 W13 O59 155.2(11) . . ?
O54 W13 O59 82.6(9) . . ?
O49 W13 O59 81.3(9) . . ?
O45 W13 O57 164.9(8) . . ?
O50 W13 O57 87.8(9) . . ?
O54 W13 O57 83.3(9) . . ?
O49 W13 O57 68.7(8) . . ?
O59 W13 O57 68.1(8) . . ?
O65 W14 O63 103.5(9) . . ?
O65 W14 O63 103.5(9) . 10_557 ?
O63 W14 O63 91.1(13) . 10_557 ?
O65 W14 O62 101.5(9) . . ?
O63 W14 O62 86.2(9) . . ?
O63 W14 O62 154.8(8) 10_557 . ?
O65 W14 O62 101.5(9) . 10_557 ?
O63 W14 O62 154.8(8) . 10_557 ?
O63 W14 O62 86.2(9) 10_557 10_557 ?
O62 W14 O62 85.8(14) . 10_557 ?
O65 W14 O58 171.4(13) . . ?
O63 W14 O58 70.8(8) . . ?
O63 W14 O58 70.8(8) 10_557 . ?
O62 W14 O58 84.7(8) . . ?
O62 W14 O58 84.7(8) 10_557 . ?
O39 Co1 O26 93.2(7) . . ?
O39 Co1 O6 86.4(7) . . ?
O26 Co1 O6 171.2(8) . . ?
O39 Co1 O22 172.4(8) . . ?
O26 Co1 O22 87.5(8) . . ?
O6 Co1 O22 91.8(8) . . ?
O39 Co1 O20 87.6(7) . . ?
O26 Co1 O20 100.5(7) . . ?
O6 Co1 O20 88.2(7) . . ?
O22 Co1 O20 99.8(8) . . ?
O39 Co1 O5 87.7(7) . . ?
O26 Co1 O5 84.8(7) . . ?
O6 Co1 O5 86.5(7) . . ?
O22 Co1 O5 84.8(7) . . ?
O20 Co1 O5 173.1(7) . . ?
O3 Co2 O26 94.0(8) . . ?
O3 Co2 O20 171.4(8) . 3_665 ?
O26 Co2 O20 89.1(8) . 3_665 ?
O3 Co2 O2 84.4(8) . . ?
O26 Co2 O2 173.5(7) . . ?
O20 Co2 O2 91.6(8) 3_665 . ?
O3 Co2 O8 92.1(8) . . ?
O26 Co2 O8 98.7(7) . . ?
O20 Co2 O8 95.3(7) 3_665 . ?
O2 Co2 O8 87.7(7) . . ?
O3 Co2 O5 91.7(7) . . ?
O26 Co2 O5 83.1(7) . . ?
O20 Co2 O5 80.7(7) 3_665 . ?
O2 Co2 O5 90.7(7) . . ?
O8 Co2 O5 175.7(8) . . ?
O10 Co3 O21 84.6(9) . . ?
O10 Co3 O20 91.2(9) . 3_665 ?
O21 Co3 O20 172.0(8) . 3_665 ?
O10 Co3 O22 173.1(9) . . ?
O21 Co3 O22 95.5(9) . . ?
O20 Co3 O22 87.9(8) 3_665 . ?
O10 Co3 O5 88.2(8) . . ?
O21 Co3 O5 89.8(8) . . ?
O20 Co3 O5 83.2(7) 3_665 . ?
O22 Co3 O5 84.9(8) . . ?
O10 Co3 O27 90.4(8) . . ?
O21 Co3 O27 91.1(8) . . ?
O20 Co3 O27 95.7(7) 3_665 . ?
O22 Co3 O27 96.5(7) . . ?
O5 Co3 O27 178.2(8) . . ?
O53 Co4 O53 88.8(14) 10_557 . ?
O53 Co4 O42 100.1(9) 10_557 . ?
O53 Co4 O42 100.1(9) . . ?
O53 Co4 O51 171.1(9) 10_557 3 ?
O53 Co4 O51 90.8(9) . 3 ?
O42 Co4 O51 88.7(10) . 3 ?
O53 Co4 O51 90.8(9) 10_557 12_557 ?
O53 Co4 O51 171.1(9) . 12_557 ?
O42 Co4 O51 88.7(10) . 12_557 ?
O51 Co4 O51 88.3(12) 3 12_557 ?
O53 Co4 O55 84.6(7) 10_557 3 ?
O53 Co4 O55 84.6(7) . 3 ?
O42 Co4 O55 173.4(12) . 3 ?
O51 Co4 O55 86.5(9) 3 3 ?
O51 Co4 O55 86.5(9) 12_557 3 ?
O50 Co5 O42 171.1(10) . . ?
O50 Co5 O44 83.2(10) . . ?
O42 Co5 O44 90.9(11) . . ?
O50 Co5 O53 95.5(11) . 2 ?
O42 Co5 O53 89.7(12) . 2 ?
O44 Co5 O53 174.9(9) . 2 ?
O50 Co5 O60 93.1(9) . . ?
O42 Co5 O60 93.5(9) . . ?
O44 Co5 O60 89.3(8) . . ?
O53 Co5 O60 95.8(10) 2 . ?
O50 Co5 O55 91.2(8) . . ?
O42 Co5 O55 82.2(8) . . ?
O44 Co5 O55 92.1(9) . . ?
O53 Co5 O55 82.9(10) 2 . ?
O60 Co5 O55 175.5(8) . . ?
O3 Na1 O35 92.4(16) 3_665 . ?
O3 Na1 W6 28.9(6) 3_665 3_665 ?
O35 Na1 W6 119.3(16) . 3_665 ?
O3 Na1 Na1 126.7(11) 3_665 2_655 ?
O35 Na1 Na1 45.5(8) . 2_655 ?
W6 Na1 Na1 139.1(14) 3_665 2_655 ?
O3 Na1 Na1 118.0(16) 3_665 3_665 ?
O35 Na1 Na1 45.5(8) . 3_665 ?
W6 Na1 Na1 144.6(14) 3_665 3_665 ?
Na1 Na1 Na1 60.000(2) 2_655 3_665 ?
O74 Na2 O15 99(2) . . ?
O74 Na2 O78 171(3) . . ?
O15 Na2 O78 89.2(15) . . ?
O74 Na2 O69 89(3) . . ?
O15 Na2 O69 87.3(17) . . ?
O78 Na2 O69 96.3(19) . . ?
O74 Na2 O75 90(3) . . ?
O15 Na2 O75 94(2) . . ?
O78 Na2 O75 85(2) . . ?
O69 Na2 O75 179(3) . . ?
O74 Na2 Na3 110(3) . 3_665 ?
O15 Na2 Na3 147(2) . 3_665 ?
O78 Na2 Na3 64(2) . 3_665 ?
O69 Na2 Na3 77(2) . 3_665 ?
O75 Na2 Na3 103(3) . 3_665 ?
O74 Na2 Na7 27(2) . . ?
O15 Na2 Na7 84.5(13) . . ?
O78 Na2 Na7 160.9(16) . . ?
O69 Na2 Na7 65.4(17) . . ?
O75 Na2 Na7 113(2) . . ?
Na3 Na2 Na7 114(2) 3_665 . ?
O76 Na3 Na2 120(4) . 2_655 ?
O76 Na3 O78 167(4) . 2_655 ?
Na2 Na3 O78 53.1(17) 2_655 2_655 ?
O76 Na3 O73 112(4) . . ?
Na2 Na3 O73 128(3) 2_655 . ?
O78 Na3 O73 76(3) 2_655 . ?
O76 Na3 O4 93(3) . . ?
Na2 Na3 O4 97(3) 2_655 . ?
O78 Na3 O4 78(2) 2_655 . ?
O73 Na3 O4 79(3) . . ?
O76 Na3 C5 28(2) . . ?
Na2 Na3 C5 141(4) 2_655 . ?
O78 Na3 C5 151(4) 2_655 . ?
O73 Na3 C5 88(3) . . ?
O4 Na3 C5 75(2) . . ?
N1 Na4 O36 110.7(11) 2_655 . ?
N1 Na4 O21 118.4(12) 2_655 . ?
O36 Na4 O21 98.9(14) . . ?
N1 Na4 C4 30.8(5) 2_655 2_655 ?
O36 Na4 C4 140.9(13) . 2_655 ?
O21 Na4 C4 107.7(10) . 2_655 ?
N1 Na4 Na4 129.0(10) 2_655 3_665 ?
O36 Na4 Na4 41.9(8) . 3_665 ?
O21 Na4 Na4 109.3(12) . 3_665 ?
C4 Na4 Na4 140.8(7) 2_655 3_665 ?
N1 Na4 Na4 73.5(11) 2_655 2_655 ?
O36 Na4 Na4 41.9(8) . 2_655 ?
O21 Na4 Na4 135.1(7) . 2_655 ?
C4 Na4 Na4 100.6(12) 2_655 2_655 ?
Na4 Na4 Na4 60.000(2) 3_665 2_655 ?
O48 Na5 O68 86(3) . . ?
O48 Na5 Na6 117(3) . . ?
O68 Na5 Na6 147(2) . . ?
O48 Na5 W10 20.3(12) . . ?
O68 Na5 W10 82(2) . . ?
Na6 Na5 W10 111(2) . . ?
Na6 Na6 O83 60(2) 10_557 . ?
Na6 Na6 Na5 129(2) 10_557 . ?
O83 Na6 Na5 78(3) . . ?
O82 Na7 O74 125(4) . . ?
O82 Na7 O77 103(3) . . ?
O74 Na7 O77 119(3) . . ?
O82 Na7 O13 106(3) . 9_556 ?
O74 Na7 O13 70(2) . 9_556 ?
O77 Na7 O13 133(3) . 9_556 ?
O82 Na7 Na2 104(3) . . ?
O74 Na7 Na2 21.3(19) . . ?
O77 Na7 Na2 133(3) . . ?
O13 Na7 Na2 73.4(14) 9_556 . ?
O11 P1 O5 111.2(12) . . ?
O11 P1 O32 115.2(11) . . ?
O5 P1 O32 112.1(10) . . ?
O11 P1 O31 103.0(11) . . ?
O5 P1 O31 104.0(10) . . ?
O32 P1 O31 110.4(11) . . ?
O22 P2 O22 107.8(10) 2_655 . ?
O22 P2 O22 107.8(10) 2_655 3_665 ?
O22 P2 O22 107.8(10) . 3_665 ?
O22 P2 O36 111.1(9) 2_655 . ?
O22 P2 O36 111.1(9) . . ?
O22 P2 O36 111.1(9) 3_665 . ?
O35 P3 O26 110.8(8) . 2_655 ?
O35 P3 O26 110.8(8) . . ?
O26 P3 O26 108.1(9) 2_655 . ?
O35 P3 O26 110.8(8) . 3_665 ?
O26 P3 O26 108.1(9) 2_655 3_665 ?
O26 P3 O26 108.1(9) . 3_665 ?
O55 P4 O57 109.8(9) . 10_557 ?
O55 P4 O57 109.8(9) . . ?
O57 P4 O57 109.1(16) 10_557 . ?
O55 P4 O58 111.5(16) . . ?
O57 P4 O58 108.3(10) 10_557 . ?
O57 P4 O58 108.3(10) . . ?
O56 P5 O53 106.9(11) . 3 ?
O56 P5 O53 106.9(11) . . ?
O53 P5 O53 111.9(10) 3 . ?
O56 P5 O53 106.9(11) . 2 ?
O53 P5 O53 111.9(10) 3 2 ?
O53 P5 O53 111.9(10) . 2 ?
W2 O2 Co2 146.4(11) . . ?
W6 O3 Co2 145.5(11) . . ?
W6 O3 Na1 105.9(14) . 2_655 ?
Co2 O3 Na1 107.8(13) . 2_655 ?
W1 O4 Na3 141(2) . . ?
P1 O5 Co3 127.5(11) . . ?
P1 O5 Co1 128.4(13) . . ?
Co3 O5 Co1 90.9(6) . . ?
P1 O5 Co2 119.2(11) . . ?
Co3 O5 Co2 90.7(7) . . ?
Co1 O5 Co2 88.6(6) . . ?
W4 O6 Co1 143.5(10) . . ?
W6 O7 W2 146.2(9) . . ?
W1 O9 W4 150.2(12) . . ?
W3 O10 Co3 150.8(15) . . ?
P1 O11 W3 131.7(11) . . ?
P1 O11 W2 120.1(10) . . ?
W3 O11 W2 90.1(7) . . ?
W4 O12 W8 123.6(12) . . ?
W7 O13 Na7 113.8(19) . 8_556 ?
W2 O14 W3 127.3(12) . . ?
W2 O15 Na2 142.8(11) . . ?
W5 O16 W9 153.7(13) . . ?
W5 O18 W6 126.6(10) . . ?
W9 O19 W7 154.3(13) . . ?
Co3 O20 Co2 105.4(7) 2_655 2_655 ?
Co3 O20 Co1 118.8(10) 2_655 . ?
Co2 O20 Co1 118.2(10) 2_655 . ?
W8 O21 Co3 145.0(12) . . ?
W8 O21 Na4 108.1(11) . . ?
Co3 O21 Na4 106.9(9) . . ?
P2 O22 Co1 133.6(13) . . ?
P2 O22 Co3 125.4(13) . . ?
Co1 O22 Co3 99.3(8) . . ?
W7 O23 W4 126.3(11) . . ?
W9 O24 W2 129.1(10) . . ?
P3 O26 Co2 122.3(11) . . ?
P3 O26 Co1 132.1(12) . . ?
Co2 O26 Co1 103.5(7) . . ?
C1 O27 Co3 116.3(9) . . ?
W9 O29 W3 128.6(12) . . ?
W7 O30 W8 129.2(12) . . ?
P1 O31 W8 129.4(12) . . ?
P1 O31 W4 123.2(11) . . ?
W8 O31 W4 90.8(7) . . ?
P1 O32 W1 127.2(10) . . ?
P1 O32 W6 123.7(11) . . ?
W1 O32 W6 90.8(6) . . ?
W5 O33 W7 154.9(12) . . ?
P3 O35 Na1 125.9(11) . 3_665 ?
P3 O35 Na1 125.9(11) . 2_655 ?
Na1 O35 Na1 89.1(16) 3_665 2_655 ?
P3 O35 Na1 125.9(11) . . ?
Na1 O35 Na1 89.1(16) 3_665 . ?
Na1 O35 Na1 89.1(16) 2_655 . ?
P2 O36 Na4 120.8(12) . 2_655 ?
P2 O36 Na4 120.8(12) . . ?
Na4 O36 Na4 96.2(16) 2_655 . ?
P2 O36 Na4 120.8(12) . 3_665 ?
Na4 O36 Na4 96.2(16) 2_655 3_665 ?
Na4 O36 Na4 96.2(16) . 3_665 ?
W3 O37 W8 144.2(10) . . ?
W5 O38 W1 126.5(12) . . ?
W1 O39 Co1 149.3(10) . . ?
W1 O41 W6 124.5(11) . . ?
Co5 O42 Co5 104.7(12) . 10_557 ?
Co5 O42 Co4 118.4(9) . . ?
Co5 O42 Co4 118.4(9) 10_557 . ?
W10 O43 W10 128.0(16) 10_557 . ?
W10 O44 Co5 144.9(11) . . ?
W12 O46 W11 125.1(13) . . ?
W12 O47 W12 149.4(18) 10_557 . ?
W10 O48 Na5 136(2) . . ?
W11 O49 W13 128.3(11) . . ?
W13 O50 Co5 147.3(15) . . ?
W11 O51 Co4 144.9(13) . 2 ?
P5 O53 Co5 124.2(14) . 3 ?
P5 O53 Co4 130.6(13) . . ?
Co5 O53 Co4 101.3(10) 3 . ?
W10 O54 W13 145.0(12) . . ?
P4 O55 Co4 127.6(18) . 2 ?
P4 O55 Co5 123.0(11) . . ?
Co4 O55 Co5 91.1(8) 2 . ?
P4 O55 Co5 123.0(11) . 10_557 ?
Co4 O55 Co5 91.1(8) 2 10_557 ?
Co5 O55 Co5 90.9(9) . 10_557 ?
P4 O57 W11 123.5(12) . . ?
P4 O57 W13 124.2(11) . . ?
W11 O57 W13 91.8(7) . . ?
P4 O57 W12 125.4(10) . . ?
W11 O57 W12 91.0(7) . . ?
W13 O57 W12 90.9(7) . . ?
P4 O58 W10 123.7(8) . . ?
P4 O58 W10 123.7(8) . 10_557 ?
W10 O58 W10 92.7(12) . 10_557 ?
P4 O58 W14 124.6(15) . . ?
W10 O58 W14 91.3(9) . . ?
W10 O58 W14 91.3(9) 10_557 . ?
W12 O59 W13 131.9(12) . . ?
W12 O62 W14 151.8(13) . . ?
W14 O63 W10 128.2(11) . . ?
W11 O64 W11 145.8(18) 10_557 . ?
Na2 O74 Na7 132(4) . . ?
C5 O76 Na3 105(4) . . ?
Na2 O78 Na3 63(2) . 3_665 ?
Na6 O83 Na6 60(5) . 10_557 ?
C3 N1 C4 106.9(13) . . ?
C3 N1 C2 125.7(16) . . ?
C4 N1 C2 101.4(14) . . ?
C3 N1 Na4 123.1(12) . 3_665 ?
C4 N1 Na4 91.0(13) . 3_665 ?
C2 N1 Na4 101.3(17) . 3_665 ?
C7 N2 C8 106(3) . . ?
C7 N2 C6 117(3) . . ?
C8 N2 C6 115(3) . . ?
C12 N3 C9 112(3) . . ?
C12 N3 C14 127(3) . . ?
C9 N3 C14 101(2) . . ?
C11 N4 C10 110(4) . . ?
C11 N4 C13 106(3) . . ?
C10 N4 C13 110(4) . . ?
O27 C1 C3 112.7(13) . . ?
C2 C2 N1 133.3(12) 10_556 . ?
N1 C3 C1 113.7(16) . . ?
C4 C4 N1 123.7(9) 10_556 . ?
C4 C4 Na4 125.9(7) 10_556 3_665 ?
N1 C4 Na4 58.2(11) . 3_665 ?
O76 C5 C6 119(4) . . ?
O76 C5 Na3 47(3) . . ?
C6 C5 Na3 143(3) . . ?
C5 C6 N2 115(3) . . ?
C8 C7 N2 116(3) 7_656 . ?
C7 C8 N2 111(4) 7_656 . ?
N3 C9 C10 104(3) . . ?
N4 C10 C9 109(4) . . ?
N4 C11 C12 109(4) . . ?
N3 C12 C11 107(4) . . ?
C16 C13 N4 127(5) . . ?
C15 C14 N3 116(3) . . ?

loop_
_geom_bond_atom_site_label_1
_geom_bond_atom_site_label_2
_geom_bond_distance
_geom_bond_site_symmetry_2
_geom_bond_publ_flag
W1 O4 1.74(2) . ?
W1 O39 1.787(15) . ?
W1 O9 1.86(2) . ?
W1 O41 1.94(2) . ?
W1 O38 2.105(17) . ?
W1 O32 2.38(2) . ?
W2 O2 1.724(15) . ?
W2 O15 1.75(2) . ?
W2 O14 1.86(2) . ?
W2 O7 1.94(2) . ?
W2 O24 2.001(15) . ?
W2 O11 2.51(2) . ?
W3 O28 1.76(2) . ?
W3 O10 1.77(2) . ?
W3 O37 1.92(2) . ?
W3 O14 2.01(2) . ?
W3 O29 2.044(19) . ?
W3 O11 2.39(2) . ?
W4 O40 1.68(3) . ?
W4 O6 1.827(15) . ?
W4 O12 1.85(2) . ?
W4 O9 1.98(2) . ?
W4 O23 2.086(15) . ?
W4 O31 2.43(2) . ?
W5 O34 1.746(19) . ?
W5 O18 1.80(2) . ?
W5 O38 1.81(2) . ?
W5 O33 1.864(19) . ?
W5 O16 1.89(2) . ?
W6 O3 1.831(16) . ?
W6 O1 1.85(2) . ?
W6 O7 1.91(2) . ?
W6 O41 1.95(2) . ?
W6 O18 2.128(16) . ?
W6 O32 2.456(18) . ?
W6 Na1 3.64(5) 2_655 ?
W7 O13 1.77(2) . ?
W7 O23 1.81(2) . ?
W7 O30 1.90(2) . ?
W7 O33 1.999(18) . ?
W7 O19 2.03(2) . ?
W8 O25 1.71(2) . ?
W8 O21 1.847(18) . ?
W8 O37 1.95(2) . ?
W8 O30 1.958(19) . ?
W8 O12 2.06(2) . ?
W8 O31 2.41(2) . ?
W9 O17 1.708(19) . ?
W9 O19 1.81(2) . ?
W9 O29 1.82(2) . ?
W9 O24 1.901(19) . ?
W9 O16 1.95(2) . ?
W10 O48 1.72(3) . ?
W10 O44 1.740(17) . ?
W10 O54 1.91(2) . ?
W10 O43 1.933(13) . ?
W10 O63 2.086(16) . ?
W10 O58 2.40(2) . ?
W10 Na5 3.42(7) . ?
W11 O51 1.735(19) . ?
W11 O61 1.79(3) . ?
W11 O49 1.87(2) . ?
W11 O64 1.934(10) . ?
W11 O46 2.04(2) . ?
W11 O57 2.38(2) . ?
W12 O52 1.72(2) . ?
W12 O59 1.81(2) . ?
W12 O46 1.88(3) . ?
W12 O62 1.93(2) . ?
W12 O47 1.958(9) . ?
W12 O57 2.496(16) . ?
W13 O45 1.69(2) . ?
W13 O50 1.78(2) . ?
W13 O54 1.96(3) . ?
W13 O49 1.96(2) . ?
W13 O59 2.019(18) . ?
W13 O57 2.41(2) . ?
W14 O65 1.76(3) . ?
W14 O63 1.82(2) . ?
W14 O63 1.82(2) 10_557 ?
W14 O62 1.94(2) . ?
W14 O62 1.94(2) 10_557 ?
W14 O58 2.51(3) . ?
Co1 O39 2.040(18) . ?
Co1 O26 2.043(19) . ?
Co1 O6 2.056(18) . ?
Co1 O22 2.09(2) . ?
Co1 O20 2.13(2) . ?
Co1 O5 2.26(2) . ?
Co2 O3 2.005(19) . ?
Co2 O26 2.037(19) . ?
Co2 O20 2.044(18) 3_665 ?
Co2 O2 2.084(18) . ?
Co2 O8 2.20(2) . ?
Co2 O5 2.328(19) . ?
Co3 O10 2.01(2) . ?
Co3 O21 2.02(2) . ?
Co3 O20 2.036(18) 3_665 ?
Co3 O22 2.11(2) . ?
Co3 O5 2.232(19) . ?
Co3 O27 2.233(19) . ?
Co4 O53 2.08(3) 10_557 ?
Co4 O53 2.08(3) . ?
Co4 O42 2.10(2) . ?
Co4 O51 2.12(2) 3 ?
Co4 O51 2.12(2) 12_557 ?
Co4 O55 2.22(3) 3 ?
Co5 O50 2.01(2) . ?
Co5 O42 2.062(17) . ?
Co5 O44 2.07(2) . ?
Co5 O53 2.077(19) 2 ?
Co5 O60 2.16(2) . ?
Co5 O55 2.292(18) . ?
Na1 O3 2.68(5) 3_665 ?
Na1 O35 2.78(5) . ?
Na1 W6 3.64(5) 3_665 ?
Na1 Na1 3.90(8) 2_655 ?
Na1 Na1 3.90(8) 3_665 ?
Na2 O74 2.06(8) . ?
Na2 O15 2.21(3) . ?
Na2 O78 2.30(5) . ?
Na2 O69 2.31(6) . ?
Na2 O75 2.52(9) . ?
Na2 Na3 2.56(9) 3_665 ?
Na2 Na7 4.22(7) . ?
Na3 O76 2.31(9) . ?
Na3 Na2 2.56(8) 2_655 ?
Na3 O78 2.59(8) 2_655 ?
Na3 O73 2.72(12) . ?
Na3 O4 2.79(9) . ?
Na3 C5 3.05(8) . ?
Na4 N1 2.48(4) 2_655 ?
Na4 O36 2.57(4) . ?
Na4 O21 2.75(4) . ?
Na4 C4 2.92(4) 2_655 ?
Na4 Na4 3.82(4) 3_665 ?
Na4 Na4 3.82(4) 2_655 ?
Na5 O48 1.96(7) . ?
Na5 O68 2.87(9) . ?
Na5 Na6 3.16(12) . ?
Na6 Na6 2.43(18) 10_557 ?
Na6 O83 2.44(13) . ?
Na7 O82 2.41(11) . ?
Na7 O74 2.55(11) . ?
Na7 O77 2.60(8) . ?
Na7 O13 3.02(7) 9_556 ?
P1 O11 1.52(2) . ?
P1 O5 1.538(16) . ?
P1 O32 1.55(2) . ?
P1 O31 1.62(2) . ?
P2 O22 1.534(18) 2_655 ?
P2 O22 1.534(18) . ?
P2 O22 1.534(18) 3_665 ?
P2 O36 1.67(5) . ?
P3 O35 1.53(4) . ?
P3 O26 1.611(16) 2_655 ?
P3 O26 1.611(16) . ?
P3 O26 1.611(16) 3_665 ?
P4 O55 1.53(2) . ?
P4 O57 1.63(2) 10_557 ?
P4 O57 1.63(2) . ?
P4 O58 1.64(4) . ?
P5 O56 1.53(4) . ?
P5 O53 1.54(2) 3 ?
P5 O53 1.54(2) . ?
P5 O53 1.54(2) 2 ?
O3 Na1 2.68(5) 2_655 ?
O13 Na7 3.02(7) 8_556 ?
O20 Co3 2.036(18) 2_655 ?
O20 Co2 2.044(18) 2_655 ?
O27 C1 1.504(16) . ?
O35 Na1 2.78(5) 3_665 ?
O35 Na1 2.78(5) 2_655 ?
O36 Na4 2.57(4) 2_655 ?
O36 Na4 2.57(4) 3_665 ?
O42 Co5 2.062(17) 10_557 ?
O43 W10 1.933(13) 10_557 ?
O47 W12 1.958(9) 10_557 ?
O51 Co4 2.12(2) 2 ?
O53 Co5 2.077(19) 3 ?
O55 Co4 2.22(3) 2 ?
O55 Co5 2.292(18) 10_557 ?
O58 W10 2.40(2) 10_557 ?
O64 W11 1.934(10) 10_557 ?
O76 C5 1.48(8) . ?
O78 Na3 2.59(8) 3_665 ?
O83 Na6 2.44(13) 10_557 ?
N1 C3 1.493(15) . ?
N1 C4 1.498(15) . ?
N1 C2 1.504(17) . ?
N1 Na4 2.48(4) 3_665 ?
N2 C7 1.48(4) . ?
N2 C8 1.57(5) . ?
N2 C6 1.58(5) . ?
N3 C12 1.45(5) . ?
N3 C9 1.57(5) . ?
N3 C14 1.68(6) . ?
N4 C11 1.28(5) . ?
N4 C10 1.44(5) . ?
N4 C13 1.64(7) . ?
C1 C3 1.504(16) . ?
C2 C2 0.76(5) 10_556 ?
C4 C4 1.16(4) 10_556 ?
C4 Na4 2.92(4) 3_665 ?
C5 C6 1.53(5) . ?
C7 C8 1.43(6) 7_656 ?
C8 C7 1.43(6) 7_656 ?
C9 C10 1.58(7) . ?
C11 C12 1.54(7) . ?
C13 C16 1.45(10) . ?
C14 C15 1.503(18) . ?
